data_4131307
loop_
_publ_author_name
'Schulte, Thorben R.'
'Holstein, Julian J.'
'Krause, Lennard'
'Michel, Reent'
'Stalke, Dietmar'
'Sakuda, Eri'
'Umakoshi, Keisuke'
'Longhi, Giovanna'
'Abbate, Sergio'
'Clever, Guido H.'

_publ_section_title
;
 Chiral-at-Metal Phosphorescent Square-Planar Pt(II)-Complexes from an
 Achiral Organometallic Ligand.
;
_journal_issue 20
_journal_name_full 'Journal of the American Chemical Society'
_journal_page_first 6863
_journal_page_last 6866
_journal_paper_doi 10.1021/jacs.7b03963
_journal_volume 139
_journal_year 2017
_chemical_formula_moiety 'C42 H24 N2 Pt'
_chemical_formula_sum 'C42 H24 N2 Pt'
_chemical_formula_weight 751.72
_space_group_crystal_system monoclinic
_space_group_IT_number 14
_space_group_name_Hall '-P 2ybc'
_space_group_name_H-M_alt 'P 1 21/c 1'
_atom_sites_solution_hydrogens geom
_audit_creation_method SHELXL-2016/5
_cell_angle_alpha 90
_cell_angle_beta 97.13(2)
_cell_angle_gamma 90
_cell_formula_units_Z 4
_cell_length_a 17.492(3)
_cell_length_b 9.249(2)
_cell_length_c 18.881(2)
_cell_measurement_reflns_used 9519
_cell_measurement_temperature 100(2)
_cell_measurement_theta_max 36.3015
_cell_measurement_theta_min 2.495
_cell_volume 3031.0(9)
_computing_cell_refinement 'SAINT V8.30C'
_computing_data_collection 'APEX2 v2012.2'
_computing_data_reduction 'SAINT V8.30C'
_computing_molecular_graphics 'Mercury CSD 3.3 (Build RC5)'
_computing_publication_material 'Mercury CSD 3.3 (Build RC5)'
_computing_structure_refinement 'SHELXL-2016/5 (Sheldrick, 2016)'
_computing_structure_solution 'SHELXT(G.M.Sheldrick,Acta Cryst.(2015)A71,3-8)'
_diffrn_ambient_temperature 100(2)
_diffrn_measured_fraction_theta_full 1.000
_diffrn_measured_fraction_theta_max 0.988
_diffrn_measurement_device_type 'Bruker Smart APEX II Ultra'
_diffrn_measurement_method 'omega scans'
_diffrn_radiation_type MoK\a
_diffrn_radiation_wavelength 0.71073
_diffrn_reflns_av_R_equivalents 0.0240
_diffrn_reflns_av_unetI/netI 0.0141
_diffrn_reflns_Laue_measured_fraction_full 1.000
_diffrn_reflns_Laue_measured_fraction_max 0.988
_diffrn_reflns_limit_h_max 29
_diffrn_reflns_limit_h_min -29
_diffrn_reflns_limit_k_max 15
_diffrn_reflns_limit_k_min -15
_diffrn_reflns_limit_l_max 31
_diffrn_reflns_limit_l_min -31
_diffrn_reflns_number 114524
_diffrn_reflns_point_group_measured_fraction_full 1.000
_diffrn_reflns_point_group_measured_fraction_max 0.988
_diffrn_reflns_theta_full 25.242
_diffrn_reflns_theta_max 36.352
_diffrn_reflns_theta_min 1.173
_diffrn_source 'BRUKER Rotating Anode'
_exptl_absorpt_coefficient_mu 4.663
_exptl_absorpt_correction_T_max 0.7549
_exptl_absorpt_correction_T_min 0.6612
_exptl_absorpt_correction_type multi-scan
_exptl_absorpt_process_details SADABS-2012/1
_exptl_crystal_colour yellow
_exptl_crystal_density_diffrn 1.647
_exptl_crystal_description block
_exptl_crystal_F_000 1472
_exptl_crystal_size_max 0.122
_exptl_crystal_size_mid 0.115
_exptl_crystal_size_min 0.104
_refine_diff_density_max 1.953
_refine_diff_density_min -0.723
_refine_diff_density_rms 0.093
_refine_ls_extinction_method none
_refine_ls_goodness_of_fit_ref 1.054
_refine_ls_hydrogen_treatment constr
_refine_ls_matrix_type full
_refine_ls_number_parameters 406
_refine_ls_number_reflns 14542
_refine_ls_number_restraints 0
_refine_ls_restrained_S_all 1.054
_refine_ls_R_factor_all 0.0204
_refine_ls_R_factor_gt 0.0176
_refine_ls_shift/su_max 0.003
_refine_ls_shift/su_mean 0.000
_refine_ls_structure_factor_coef Fsqd
_refine_ls_weighting_details 'w=1/[\s^2^(Fo^2^)+(0.0199P)^2^+2.2772P] where P=(Fo^2^+2Fc^2^)/3'
_refine_ls_weighting_scheme calc
_refine_ls_wR_factor_gt 0.0430
_refine_ls_wR_factor_ref 0.0441
_reflns_Friedel_coverage 0.000
_reflns_number_gt 13404
_reflns_number_total 14542
_reflns_threshold_expression 'I > 2\s(I)'
_cod_data_source_file ja7b03963_si_003.cif
_cod_data_source_block ptl2
_cod_original_sg_symbol_H-M 'P 21/c'
_cod_database_code 4131307
_shelx_shelxl_version_number 2016/5
_shelx_space_group_comment
;
The symmetry employed for this shelxl refinement is uniquely defined
by the following loop, which should always be used as a source of
symmetry information in preference to the above space-group names.
They are only intended as comments.
;
_shelx_estimated_absorpt_t_min 0.600
_shelx_estimated_absorpt_t_max 0.643

loop_
_space_group_symop_operation_xyz
'x, y, z'
'-x, y+1/2, -z+1/2'
'-x, -y, -z'
'x, -y-1/2, z-1/2'

loop_
_atom_site_label
_atom_site_type_symbol
_atom_site_fract_x
_atom_site_fract_y
_atom_site_fract_z
_atom_site_U_iso_or_equiv
_atom_site_adp_type
_atom_site_occupancy
_atom_site_site_symmetry_order
_atom_site_calc_flag
_atom_site_refinement_flags_posn
_atom_site_refinement_flags_adp
Pt1 Pt 0.24588(2) 0.93995(2) 0.00738(2) 0.01358(1) Uani 1 1 d . .
N1 N 0.29343(6) 1.02124(12) -0.08182(6) 0.01659(17) Uani 1 1 d . .
C1 C 0.20257(7) 0.86047(13) 0.09186(6) 0.01552(18) Uani 1 1 d . .
N2 N 0.19113(6) 1.14053(11) 0.01831(6) 0.01636(17) Uani 1 1 d . .
C2 C 0.13404(7) 0.78055(14) 0.08540(7) 0.0183(2) Uani 1 1 d . .
H2 H 0.106822 0.765352 0.039261 0.022 Uiso 1 1 calc R U
C3 C 0.10453(8) 0.72268(15) 0.14444(7) 0.0207(2) Uani 1 1 d . .
H3 H 0.058315 0.667693 0.138012 0.025 Uiso 1 1 calc R U
C4 C 0.14235(8) 0.74496(15) 0.21269(7) 0.0209(2) Uani 1 1 d . .
H4 H 0.122464 0.704490 0.252875 0.025 Uiso 1 1 calc R U
C6 C 0.23977(7) 0.88259(14) 0.16187(7) 0.01688(19) Uani 1 1 d . .
C5 C 0.20926(7) 0.82655(16) 0.22179(7) 0.0207(2) Uani 1 1 d . .
H5 H 0.234550 0.844696 0.268426 0.025 Uiso 1 1 calc R U
C9 C 0.44585(7) 1.09020(15) 0.18577(7) 0.0200(2) Uani 1 1 d . .
C8 C 0.37254(8) 1.02079(16) 0.17893(7) 0.0205(2) Uani 1 1 d . .
C7 C 0.31080(7) 0.96108(15) 0.17168(7) 0.0193(2) Uani 1 1 d . .
C10 C 0.48913(8) 1.10609(18) 0.25313(8) 0.0246(2) Uani 1 1 d . .
H10 H 0.470248 1.067154 0.294156 0.029 Uiso 1 1 calc R U
C11 C 0.55903(9) 1.1779(2) 0.26022(8) 0.0294(3) Uani 1 1 d . .
H11 H 0.587657 1.188783 0.306063 0.035 Uiso 1 1 calc R U
C12 C 0.58756(9) 1.23446(19) 0.20036(9) 0.0301(3) Uani 1 1 d . .
H12 H 0.635066 1.285476 0.205745 0.036 Uiso 1 1 calc R U
C13 C 0.54733(8) 1.21690(17) 0.13326(8) 0.0255(3) Uani 1 1 d . .
H13 H 0.567763 1.253961 0.092611 0.031 Uiso 1 1 calc R U
C15 C 0.43606(7) 1.12366(15) 0.05516(7) 0.0200(2) Uani 1 1 d . .
C14 C 0.47619(7) 1.14430(15) 0.12496(7) 0.0200(2) Uani 1 1 d . .
C17 C 0.36273(7) 1.08952(14) -0.07408(7) 0.0178(2) Uani 1 1 d . .
C16 C 0.40144(7) 1.10403(15) -0.00347(7) 0.0195(2) Uani 1 1 d . .
C18 C 0.39446(9) 1.14497(16) -0.13291(8) 0.0235(2) Uani 1 1 d . .
H18 H 0.442973 1.192492 -0.126500 0.028 Uiso 1 1 calc R U
C19 C 0.35447(9) 1.12994(18) -0.20063(8) 0.0270(3) Uani 1 1 d . .
H19 H 0.374888 1.168073 -0.241067 0.032 Uiso 1 1 calc R U
C20 C 0.28417(9) 1.05837(17) -0.20852(8) 0.0253(3) Uani 1 1 d . .
H20 H 0.255935 1.045866 -0.254434 0.030 Uiso 1 1 calc R U
C21 C 0.25590(8) 1.00544(16) -0.14813(7) 0.0206(2) Uani 1 1 d . .
H21 H 0.207963 0.955866 -0.153775 0.025 Uiso 1 1 calc R U
C22 C 0.29589(7) 0.74923(13) -0.00320(7) 0.01677(19) Uani 1 1 d . .
C23 C 0.36827(8) 0.71492(16) 0.03418(8) 0.0219(2) Uani 1 1 d . .
H23 H 0.393022 0.783343 0.066871 0.026 Uiso 1 1 calc R U
C24 C 0.40472(9) 0.58375(17) 0.02472(9) 0.0265(3) Uani 1 1 d . .
H24 H 0.453055 0.563107 0.051610 0.032 Uiso 1 1 calc R U
C25 C 0.37063(9) 0.48275(17) -0.02396(9) 0.0276(3) Uani 1 1 d . .
H25 H 0.396354 0.394642 -0.031475 0.033 Uiso 1 1 calc R U
C26 C 0.29899(9) 0.51131(15) -0.06141(9) 0.0245(2) Uani 1 1 d . .
H26 H 0.275411 0.442656 -0.094631 0.029 Uiso 1 1 calc R U
C27 C 0.26112(7) 0.64232(14) -0.05018(7) 0.0184(2) Uani 1 1 d . .
C28 C 0.18441(8) 0.66514(14) -0.08522(7) 0.0192(2) Uani 1 1 d . .
C29 C 0.11877(8) 0.68298(14) -0.11198(7) 0.0195(2) Uani 1 1 d . .
C30 C 0.04217(7) 0.71161(14) -0.14472(7) 0.0184(2) Uani 1 1 d . .
C31 C 0.00232(8) 0.60987(16) -0.19019(8) 0.0235(2) Uani 1 1 d . .
H31 H 0.025535 0.519145 -0.197581 0.028 Uiso 1 1 calc R U
C32 C -0.07064(9) 0.64005(18) -0.22455(9) 0.0277(3) Uani 1 1 d . .
H32 H -0.096774 0.570371 -0.255652 0.033 Uiso 1 1 calc R U
C33 C -0.10579(9) 0.77164(18) -0.21376(9) 0.0271(3) Uani 1 1 d . .
H33 H -0.155961 0.791294 -0.237194 0.033 Uiso 1 1 calc R U
C34 C -0.06776(8) 0.87428(16) -0.16886(8) 0.0225(2) Uani 1 1 d . .
H34 H -0.092150 0.963723 -0.161213 0.027 Uiso 1 1 calc R U
C35 C 0.00656(7) 0.84639(14) -0.13473(7) 0.0179(2) Uani 1 1 d . .
C36 C 0.04643(8) 0.95519(14) -0.09105(7) 0.0190(2) Uani 1 1 d . .
C37 C 0.08144(8) 1.04639(14) -0.05502(7) 0.0194(2) Uani 1 1 d . .
C38 C 0.11839(7) 1.16218(13) -0.01371(7) 0.01711(19) Uani 1 1 d . .
C39 C 0.08023(8) 1.29330(15) -0.00750(8) 0.0225(2) Uani 1 1 d . .
H39 H 0.029038 1.306040 -0.030052 0.027 Uiso 1 1 calc R U
C40 C 0.11750(9) 1.40436(15) 0.03171(9) 0.0243(2) Uani 1 1 d . .
H40 H 0.092392 1.494366 0.036223 0.029 Uiso 1 1 calc R U
C41 C 0.19196(8) 1.38263(15) 0.06433(8) 0.0227(2) Uani 1 1 d . .
H41 H 0.218893 1.457507 0.091373 0.027 Uiso 1 1 calc R U
C42 C 0.22647(8) 1.24950(14) 0.05676(7) 0.0203(2) Uani 1 1 d . .
H42 H 0.277304 1.234470 0.079738 0.024 Uiso 1 1 calc R U

loop_
_atom_site_aniso_label
_atom_site_aniso_U_11
_atom_site_aniso_U_22
_atom_site_aniso_U_33
_atom_site_aniso_U_23
_atom_site_aniso_U_13
_atom_site_aniso_U_12
Pt1 0.01286(2) 0.01373(2) 0.01425(2) -0.00010(1) 0.00207(1) 0.00125(1)
N1 0.0174(4) 0.0161(4) 0.0164(4) 0.0005(3) 0.0026(3) 0.0012(3)
C1 0.0151(4) 0.0153(4) 0.0163(4) -0.0001(4) 0.0027(4) 0.0022(3)
N2 0.0168(4) 0.0144(4) 0.0180(4) -0.0009(3) 0.0027(3) 0.0003(3)
C2 0.0190(5) 0.0184(5) 0.0178(5) -0.0005(4) 0.0031(4) -0.0022(4)
C3 0.0206(5) 0.0208(5) 0.0214(5) 0.0009(4) 0.0053(4) -0.0028(4)
C4 0.0208(5) 0.0235(6) 0.0192(5) 0.0037(4) 0.0056(4) 0.0020(4)
C6 0.0138(4) 0.0193(5) 0.0176(5) 0.0007(4) 0.0019(4) 0.0023(4)
C5 0.0182(5) 0.0268(6) 0.0171(5) 0.0025(4) 0.0026(4) 0.0038(4)
C9 0.0156(5) 0.0224(5) 0.0215(5) -0.0038(4) 0.0001(4) 0.0006(4)
C8 0.0174(5) 0.0250(6) 0.0188(5) -0.0002(4) 0.0006(4) 0.0025(4)
C7 0.0172(5) 0.0231(6) 0.0172(5) 0.0007(4) 0.0006(4) 0.0029(4)
C10 0.0211(6) 0.0314(7) 0.0204(5) -0.0054(5) -0.0008(4) -0.0012(5)
C11 0.0231(6) 0.0371(8) 0.0261(6) -0.0099(6) -0.0040(5) -0.0033(6)
C12 0.0212(6) 0.0347(8) 0.0336(7) -0.0092(6) -0.0001(5) -0.0074(5)
C13 0.0202(5) 0.0279(7) 0.0284(6) -0.0049(5) 0.0026(5) -0.0047(5)
C15 0.0169(5) 0.0200(5) 0.0231(5) -0.0014(4) 0.0027(4) 0.0000(4)
C14 0.0163(5) 0.0213(5) 0.0221(5) -0.0039(4) 0.0003(4) -0.0004(4)
C17 0.0185(5) 0.0173(5) 0.0178(5) 0.0000(4) 0.0032(4) -0.0002(4)
C16 0.0179(5) 0.0192(5) 0.0217(5) -0.0002(4) 0.0033(4) -0.0007(4)
C18 0.0249(6) 0.0247(6) 0.0219(5) -0.0002(5) 0.0065(5) -0.0055(5)
C19 0.0320(7) 0.0301(7) 0.0198(6) 0.0023(5) 0.0072(5) -0.0062(6)
C20 0.0280(6) 0.0307(7) 0.0171(5) 0.0022(5) 0.0024(5) -0.0025(5)
C21 0.0194(5) 0.0241(6) 0.0181(5) 0.0006(4) 0.0008(4) -0.0013(4)
C22 0.0169(5) 0.0165(5) 0.0175(5) 0.0013(4) 0.0044(4) 0.0033(4)
C23 0.0199(5) 0.0229(6) 0.0227(5) 0.0011(4) 0.0018(4) 0.0059(4)
C24 0.0230(6) 0.0257(6) 0.0307(7) 0.0041(5) 0.0033(5) 0.0104(5)
C25 0.0263(6) 0.0195(6) 0.0378(8) 0.0021(5) 0.0075(6) 0.0090(5)
C26 0.0257(6) 0.0165(5) 0.0324(7) -0.0020(5) 0.0076(5) 0.0039(4)
C27 0.0190(5) 0.0157(5) 0.0209(5) 0.0007(4) 0.0044(4) 0.0030(4)
C28 0.0223(5) 0.0166(5) 0.0191(5) -0.0014(4) 0.0051(4) 0.0003(4)
C29 0.0221(5) 0.0175(5) 0.0195(5) -0.0019(4) 0.0045(4) -0.0004(4)
C30 0.0188(5) 0.0183(5) 0.0184(5) -0.0009(4) 0.0037(4) -0.0027(4)
C31 0.0244(6) 0.0212(6) 0.0254(6) -0.0053(5) 0.0046(5) -0.0051(5)
C32 0.0254(6) 0.0275(7) 0.0293(7) -0.0061(5) -0.0005(5) -0.0089(5)
C33 0.0212(6) 0.0281(7) 0.0304(7) -0.0011(5) -0.0038(5) -0.0051(5)
C34 0.0192(5) 0.0218(6) 0.0258(6) 0.0013(5) -0.0002(4) -0.0020(4)
C35 0.0176(5) 0.0172(5) 0.0187(5) -0.0002(4) 0.0019(4) -0.0022(4)
C36 0.0175(5) 0.0179(5) 0.0213(5) 0.0008(4) 0.0018(4) 0.0013(4)
C37 0.0176(5) 0.0177(5) 0.0225(5) -0.0003(4) 0.0012(4) 0.0023(4)
C38 0.0166(5) 0.0146(5) 0.0200(5) -0.0006(4) 0.0019(4) 0.0008(4)
C39 0.0205(5) 0.0178(5) 0.0284(6) -0.0018(4) 0.0002(5) 0.0042(4)
C40 0.0266(6) 0.0156(5) 0.0308(7) -0.0024(5) 0.0042(5) 0.0032(4)
C41 0.0254(6) 0.0166(5) 0.0263(6) -0.0052(4) 0.0038(5) -0.0021(4)
C42 0.0191(5) 0.0181(5) 0.0234(5) -0.0031(4) 0.0015(4) -0.0007(4)

loop_
_atom_type_symbol
_atom_type_description
_atom_type_scat_dispersion_real
_atom_type_scat_dispersion_imag
_atom_type_scat_source
C C 0.0033 0.0016 'International Tables Vol C Tables 4.2.6.8 and 6.1.1.4'
H H 0.0000 0.0000 'International Tables Vol C Tables 4.2.6.8 and 6.1.1.4'
N N 0.0061 0.0033 'International Tables Vol C Tables 4.2.6.8 and 6.1.1.4'
Pt Pt -1.7033 8.3905 'International Tables Vol C Tables 4.2.6.8 and 6.1.1.4'

loop_
_geom_angle_atom_site_label_1
_geom_angle_atom_site_label_2
_geom_angle_atom_site_label_3
_geom_angle
C1 Pt1 C22 88.21(5)
C1 Pt1 N1 178.92(4)
C22 Pt1 N1 90.80(5)
C1 Pt1 N2 91.37(5)
C22 Pt1 N2 179.09(5)
N1 Pt1 N2 89.62(4)
C21 N1 C17 118.40(11)
C21 N1 Pt1 120.58(9)
C17 N1 Pt1 121.02(9)
C2 C1 C6 116.57(11)
C2 C1 Pt1 122.15(9)
C6 C1 Pt1 121.28(9)
C42 N2 C38 118.22(11)
C42 N2 Pt1 121.83(9)
C38 N2 Pt1 119.95(8)
C3 C2 C1 122.11(12)
C3 C2 H2 118.9
C1 C2 H2 118.9
C4 C3 C2 120.30(12)
C4 C3 H3 119.9
C2 C3 H3 119.9
C5 C4 C3 119.59(12)
C5 C4 H4 120.2
C3 C4 H4 120.2
C5 C6 C1 121.44(12)
C5 C6 C7 119.49(11)
C1 C6 C7 119.06(11)
C4 C5 C6 119.96(12)
C4 C5 H5 120.0
C6 C5 H5 120.0
C10 C9 C14 118.92(13)
C10 C9 C8 120.45(13)
C14 C9 C8 120.64(12)
C7 C8 C9 178.56(15)
C8 C7 C6 176.60(15)
C11 C10 C9 120.56(15)
C11 C10 H10 119.7
C9 C10 H10 119.7
C10 C11 C12 120.21(14)
C10 C11 H11 119.9
C12 C11 H11 119.9
C13 C12 C11 120.49(14)
C13 C12 H12 119.8
C11 C12 H12 119.8
C12 C13 C14 120.14(15)
C12 C13 H13 119.9
C14 C13 H13 119.9
C16 C15 C14 178.81(15)
C13 C14 C9 119.64(12)
C13 C14 C15 119.61(13)
C9 C14 C15 120.75(12)
N1 C17 C18 121.44(12)
N1 C17 C16 117.29(11)
C18 C17 C16 121.27(12)
C15 C16 C17 176.23(15)
C19 C18 C17 119.41(13)
C19 C18 H18 120.3
C17 C18 H18 120.3
C18 C19 C20 119.05(13)
C18 C19 H19 120.5
C20 C19 H19 120.5
C21 C20 C19 118.78(13)
C21 C20 H20 120.6
C19 C20 H20 120.6
N1 C21 C20 122.90(13)
N1 C21 H21 118.5
C20 C21 H21 118.5
C23 C22 C27 116.55(11)
C23 C22 Pt1 121.93(10)
C27 C22 Pt1 121.50(9)
C24 C23 C22 122.00(14)
C24 C23 H23 119.0
C22 C23 H23 119.0
C25 C24 C23 120.27(14)
C25 C24 H24 119.9
C23 C24 H24 119.9
C26 C25 C24 119.68(13)
C26 C25 H25 120.2
C24 C25 H25 120.2
C25 C26 C27 119.94(14)
C25 C26 H26 120.0
C27 C26 H26 120.0
C26 C27 C22 121.46(12)
C26 C27 C28 119.12(12)
C22 C27 C28 119.38(11)
C29 C28 C27 177.23(14)
C28 C29 C30 176.97(14)
C31 C30 C35 118.65(12)
C31 C30 C29 120.63(12)
C35 C30 C29 120.64(11)
C32 C31 C30 120.73(14)
C32 C31 H31 119.6
C30 C31 H31 119.6
C31 C32 C33 120.40(13)
C31 C32 H32 119.8
C33 C32 H32 119.8
C34 C33 C32 120.12(14)
C34 C33 H33 119.9
C32 C33 H33 119.9
C33 C34 C35 120.16(14)
C33 C34 H34 119.9
C35 C34 H34 119.9
C34 C35 C30 119.92(12)
C34 C35 C36 119.66(12)
C30 C35 C36 120.40(11)
C37 C36 C35 178.54(15)
C36 C37 C38 175.69(14)
N2 C38 C39 121.57(12)
N2 C38 C37 117.93(11)
C39 C38 C37 120.50(12)
C40 C39 C38 119.48(13)
C40 C39 H39 120.3
C38 C39 H39 120.3
C39 C40 C41 119.06(13)
C39 C40 H40 120.5
C41 C40 H40 120.5
C40 C41 C42 118.72(13)
C40 C41 H41 120.6
C42 C41 H41 120.6
N2 C42 C41 122.94(12)
N2 C42 H42 118.5
C41 C42 H42 118.5

loop_
_geom_bond_atom_site_label_1
_geom_bond_atom_site_label_2
_geom_bond_distance
Pt1 C1 1.9895(12)
Pt1 C22 1.9900(13)
Pt1 N1 2.1075(11)
Pt1 N2 2.1095(11)
N1 C21 1.3476(17)
N1 C17 1.3585(17)
C1 C2 1.4007(18)
C1 C6 1.4139(17)
N2 C42 1.3467(17)
N2 C38 1.3541(16)
C2 C3 1.3922(18)
C2 H2 0.9500
C3 C4 1.389(2)
C3 H3 0.9500
C4 C5 1.385(2)
C4 H4 0.9500
C6 C5 1.4082(18)
C6 C7 1.4310(19)
C5 H5 0.9500
C9 C10 1.4047(19)
C9 C14 1.415(2)
C9 C8 1.4256(19)
C8 C7 1.2056(19)
C10 C11 1.383(2)
C10 H10 0.9500
C11 C12 1.393(3)
C11 H11 0.9500
C12 C13 1.380(2)
C12 H12 0.9500
C13 C14 1.4056(19)
C13 H13 0.9500
C15 C16 1.2078(19)
C15 C14 1.4270(19)
C17 C18 1.3993(19)
C17 C16 1.4247(19)
C18 C19 1.386(2)
C18 H18 0.9500
C19 C20 1.388(2)
C19 H19 0.9500
C20 C21 1.387(2)
C20 H20 0.9500
C21 H21 0.9500
C22 C23 1.4071(18)
C22 C27 1.4143(18)
C23 C24 1.392(2)
C23 H23 0.9500
C24 C25 1.392(2)
C24 H24 0.9500
C25 C26 1.386(2)
C25 H25 0.9500
C26 C27 1.4095(19)
C26 H26 0.9500
C27 C28 1.4361(19)
C28 C29 1.2070(19)
C29 C30 1.4289(19)
C30 C31 1.3999(19)
C30 C35 1.4167(19)
C31 C32 1.386(2)
C31 H31 0.9500
C32 C33 1.390(2)
C32 H32 0.9500
C33 C34 1.386(2)
C33 H33 0.9500
C34 C35 1.4014(19)
C34 H34 0.9500
C35 C36 1.4269(18)
C36 C37 1.2025(18)
C37 C38 1.4311(18)
C38 C39 1.3962(18)
C39 C40 1.381(2)
C39 H39 0.9500
C40 C41 1.385(2)
C40 H40 0.9500
C41 C42 1.3865(19)
C41 H41 0.9500
C42 H42 0.9500

loop_
_geom_torsion_atom_site_label_1
_geom_torsion_atom_site_label_2
_geom_torsion_atom_site_label_3
_geom_torsion_atom_site_label_4
_geom_torsion
C6 C1 C2 C3 -1.41(19)
Pt1 C1 C2 C3 178.77(10)
C1 C2 C3 C4 1.0(2)
C2 C3 C4 C5 0.7(2)
C2 C1 C6 C5 0.15(18)
Pt1 C1 C6 C5 179.97(10)
C2 C1 C6 C7 178.80(12)
Pt1 C1 C6 C7 -1.38(16)
C3 C4 C5 C6 -1.9(2)
C1 C6 C5 C4 1.5(2)
C7 C6 C5 C4 -177.13(12)
C14 C9 C10 C11 2.3(2)
C8 C9 C10 C11 -177.68(15)
C9 C10 C11 C12 -0.5(3)
C10 C11 C12 C13 -1.3(3)
C11 C12 C13 C14 1.4(3)
C12 C13 C14 C9 0.4(2)
C12 C13 C14 C15 -178.44(14)
C10 C9 C14 C13 -2.2(2)
C8 C9 C14 C13 177.74(13)
C10 C9 C14 C15 176.64(13)
C8 C9 C14 C15 -3.4(2)
C21 N1 C17 C18 1.14(19)
Pt1 N1 C17 C18 -179.43(10)
C21 N1 C17 C16 -179.62(12)
Pt1 N1 C17 C16 -0.19(16)
N1 C17 C18 C19 -0.1(2)
C16 C17 C18 C19 -179.27(14)
C17 C18 C19 C20 -0.8(2)
C18 C19 C20 C21 0.6(2)
C17 N1 C21 C20 -1.4(2)
Pt1 N1 C21 C20 179.21(11)
C19 C20 C21 N1 0.5(2)
C27 C22 C23 C24 1.1(2)
Pt1 C22 C23 C24 -177.42(11)
C22 C23 C24 C25 1.4(2)
C23 C24 C25 C26 -2.1(2)
C24 C25 C26 C27 0.1(2)
C25 C26 C27 C22 2.5(2)
C25 C26 C27 C28 -175.14(14)
C23 C22 C27 C26 -3.05(19)
Pt1 C22 C27 C26 175.48(11)
C23 C22 C27 C28 174.59(12)
Pt1 C22 C27 C28 -6.89(17)
C35 C30 C31 C32 -0.2(2)
C29 C30 C31 C32 -177.07(14)
C30 C31 C32 C33 -0.7(2)
C31 C32 C33 C34 0.5(3)
C32 C33 C34 C35 0.6(2)
C33 C34 C35 C30 -1.6(2)
C33 C34 C35 C36 177.33(14)
C31 C30 C35 C34 1.36(19)
C29 C30 C35 C34 178.18(12)
C31 C30 C35 C36 -177.53(13)
C29 C30 C35 C36 -0.71(19)
C42 N2 C38 C39 -0.04(19)
Pt1 N2 C38 C39 179.80(10)
C42 N2 C38 C37 179.45(12)
Pt1 N2 C38 C37 -0.71(16)
N2 C38 C39 C40 0.5(2)
C37 C38 C39 C40 -178.95(14)
C38 C39 C40 C41 -0.3(2)
C39 C40 C41 C42 -0.3(2)
C38 N2 C42 C41 -0.7(2)
Pt1 N2 C42 C41 179.51(11)
C40 C41 C42 N2 0.8(2)
